data_4312263
loop_
_publ_author_name
'Panagiotis Angaridis'
'F. Albert Cotton'
'Carlos A. Murillo'
'Dino Villagr\'an'
'Xiaoping Wang'

_publ_contact_author_address
;  Laboratory for Molecular Structure and Bonding
   Dept. of Chemistry
   Texas A&M University, PO Box  30012
   College Station, TX 77842-3012, USA
;
_publ_contact_author_email cotton@tamu.edu
_publ_contact_author_fax '(979) 845 9351'
_publ_contact_author_name 'F. A. Cotton'
_publ_contact_author_phone '(979) 845 4432'
_publ_section_title
;
 Paramagnetic Precursors for Supramolecular Assemblies: Selective
 Syntheses, Crystal Structures, and Electrochemical and Magnetic
 Properties of Ru2(O2CMe)4-n(formamidinate)nCl Complexes,n= 1-4
;
_journal_name_full 'Inorganic Chemistry'
_journal_page_first 8290
_journal_page_last 8300
_journal_paper_doi 10.1021/ic049108w
_journal_volume 43
_journal_year 2004
_chemical_formula_sum 'C70 H92 Cl2 N8 O18 Ru2'
_chemical_formula_weight 1606.56
_chemical_name_systematic
; 
bis(chloro)-{trans-bis(mu-acetato)-bis(mu-methoxo)diruthenium(III,III)
tetrakis[di(p-anisyl)formamidine)]} methanol solvate  
;
_space_group_IT_number 167
_symmetry_cell_setting hexagonal
_symmetry_space_group_name_Hall '-R 3 2"c'
_symmetry_space_group_name_H-M 'R -3 c :H'
_atom_sites_solution_hydrogens geom
_atom_sites_solution_primary direct
_atom_sites_solution_secondary difmap
_audit_creation_method SHELXL-97
_cell_angle_alpha 90.00
_cell_angle_beta 90.00
_cell_angle_gamma 120.00
_cell_formula_units_Z 18
_cell_length_a 25.9706(9)
_cell_length_b 25.9706(9)
_cell_length_c 62.120(3)
_cell_measurement_reflns_used 9850
_cell_measurement_temperature 213(2)
_cell_measurement_theta_max 27.43
_cell_measurement_theta_min 2.41
_cell_volume 36285(2)
_computing_cell_refinement SAINT
_computing_data_collection SMART
_computing_data_reduction SAINT
_computing_structure_refinement 'SHELXL-97 (Sheldrick, 1997)'
_computing_structure_solution 'SHELXS-97 (Sheldrick, 1990)'
_diffrn_ambient_temperature 213(2)
_diffrn_measured_fraction_theta_full 0.998
_diffrn_measured_fraction_theta_max 0.998
_diffrn_measurement_device_type 'Bruker SMART 1000'
_diffrn_measurement_method '\w scans'
_diffrn_radiation_monochromator graphite
_diffrn_radiation_source 'normal-focus sealed tube'
_diffrn_radiation_type MoK\a
_diffrn_radiation_wavelength 0.71073
_diffrn_reflns_av_R_equivalents 0.0392
_diffrn_reflns_av_sigmaI/netI 0.0219
_diffrn_reflns_limit_h_max 30
_diffrn_reflns_limit_h_min -30
_diffrn_reflns_limit_k_max 30
_diffrn_reflns_limit_k_min -29
_diffrn_reflns_limit_l_max 51
_diffrn_reflns_limit_l_min -73
_diffrn_reflns_number 61920
_diffrn_reflns_theta_full 25.00
_diffrn_reflns_theta_max 25.00
_diffrn_reflns_theta_min 1.85
_diffrn_standards_number 0
_exptl_absorpt_coefficient_mu 0.508
_exptl_absorpt_correction_T_max 0.9141
_exptl_absorpt_correction_T_min 0.8150
_exptl_absorpt_correction_type multi-scan
_exptl_absorpt_process_details SADABS
_exptl_crystal_colour red
_exptl_crystal_density_diffrn 1.323
_exptl_crystal_density_method 'not measured'
_exptl_crystal_description block
_exptl_crystal_F_000 15012
_exptl_crystal_size_max 0.42
_exptl_crystal_size_mid 0.38
_exptl_crystal_size_min 0.18
_refine_diff_density_max 1.090
_refine_diff_density_min -0.649
_refine_diff_density_rms 0.109
_refine_ls_extinction_method none
_refine_ls_goodness_of_fit_ref 1.103
_refine_ls_hydrogen_treatment mixed
_refine_ls_matrix_type full
_refine_ls_number_parameters 456
_refine_ls_number_reflns 7104
_refine_ls_number_restraints 64
_refine_ls_restrained_S_all 1.111
_refine_ls_R_factor_all 0.0834
_refine_ls_R_factor_gt 0.0596
_refine_ls_shift/su_max 0.000
_refine_ls_shift/su_mean 0.000
_refine_ls_structure_factor_coef Fsqd
_refine_ls_weighting_details 'calc w=1/[\s^2^(Fo^2^)+(0.1057P)^2^+162.7686P] where P=(Fo^2^+2Fc^2^)/3'
_refine_ls_weighting_scheme calc
_refine_ls_wR_factor_gt 0.1640
_refine_ls_wR_factor_ref 0.1838
_reflns_number_gt 5493
_reflns_number_total 7104
_reflns_threshold_expression >2sigma(I)
_cod_data_source_file ic049108wsi20040707_033913_7.cif
_cod_data_source_block cmpd6
_cod_original_cell_volume 36285(3)
_cod_original_sg_symbol_H-M 'R -3 c'
_cod_database_code 4312263

loop_
_symmetry_equiv_pos_as_xyz
'x, y, z'
'-y, x-y, z'
'-x+y, -x, z'
'y, x, -z+1/2'
'x-y, -y, -z+1/2'
'-x, -x+y, -z+1/2'
'x+2/3, y+1/3, z+1/3'
'-y+2/3, x-y+1/3, z+1/3'
'-x+y+2/3, -x+1/3, z+1/3'
'y+2/3, x+1/3, -z+5/6'
'x-y+2/3, -y+1/3, -z+5/6'
'-x+2/3, -x+y+1/3, -z+5/6'
'x+1/3, y+2/3, z+2/3'
'-y+1/3, x-y+2/3, z+2/3'
'-x+y+1/3, -x+2/3, z+2/3'
'y+1/3, x+2/3, -z+7/6'
'x-y+1/3, -y+2/3, -z+7/6'
'-x+1/3, -x+y+2/3, -z+7/6'
'-x, -y, -z'
'y, -x+y, -z'
'x-y, x, -z'
'-y, -x, z-1/2'
'-x+y, y, z-1/2'
'x, x-y, z-1/2'
'-x+2/3, -y+1/3, -z+1/3'
'y+2/3, -x+y+1/3, -z+1/3'
'x-y+2/3, x+1/3, -z+1/3'
'-y+2/3, -x+1/3, z-1/6'
'-x+y+2/3, y+1/3, z-1/6'
'x+2/3, x-y+1/3, z-1/6'
'-x+1/3, -y+2/3, -z+2/3'
'y+1/3, -x+y+2/3, -z+2/3'
'x-y+1/3, x+2/3, -z+2/3'
'-y+1/3, -x+2/3, z+1/6'
'-x+y+1/3, y+2/3, z+1/6'
'x+1/3, x-y+2/3, z+1/6'

loop_
_atom_site_label
_atom_site_type_symbol
_atom_site_fract_x
_atom_site_fract_y
_atom_site_fract_z
_atom_site_U_iso_or_equiv
_atom_site_adp_type
_atom_site_occupancy
_atom_site_symmetry_multiplicity
_atom_site_calc_flag
_atom_site_refinement_flags
_atom_site_disorder_assembly
_atom_site_disorder_group
Ru1 Ru 0.456529(16) 0.955866(15) 0.008352(6) 0.03782(17) Uani 1 1 d . . .
N1 N 0.41180(17) 0.86472(16) 0.00440(6) 0.0415(9) Uani 1 1 d . . .
N2 N 0.32765(19) 0.78236(19) -0.01135(7) 0.0536(11) Uani 1 1 d . . .
N3 N 0.39592(18) 0.94009(18) 0.03291(6) 0.0447(9) Uani 1 1 d . . .
N4 N 0.3722(2) 0.9077(2) 0.06926(7) 0.0551(11) Uani 1 1 d . . .
O1 O 0.4949(3) 0.7451(3) 0.05544(10) 0.119(2) Uani 1 1 d U . .
O3 O 0.1827(3) 0.9259(3) 0.00848(11) 0.120(2) Uani 1 1 d U . .
O5 O 0.51759(15) 0.95338(14) 0.02953(5) 0.0434(7) Uani 1 1 d U . .
O6 O 0.40399(14) 0.96650(14) -0.01455(5) 0.0430(7) Uani 1 1 d U . .
O7 O 0.48746(14) 1.04297(12) 0.01450(5) 0.0416(7) Uani 1 1 d U . .
C11 C 0.4296(2) 0.8292(2) 0.01660(8) 0.0472(11) Uani 1 1 d . . .
C12 C 0.4828(3) 0.8324(3) 0.01218(10) 0.0649(15) Uani 1 1 d . A .
H12A H 0.5054 0.8545 0.0003 0.078 Uiso 1 1 calc R . .
C13 C 0.5035(4) 0.8034(3) 0.02505(12) 0.081(2) Uani 1 1 d . . .
H13A H 0.5398 0.8053 0.0219 0.097 Uiso 1 1 calc R A .
C14 C 0.4707(4) 0.7718(3) 0.04259(12) 0.081(2) Uani 1 1 d . A .
C15 C 0.4167(4) 0.7664(3) 0.04669(11) 0.087(2) Uani 1 1 d . . .
H15A H 0.3935 0.7430 0.0583 0.105 Uiso 1 1 calc R A .
C16 C 0.3962(3) 0.7954(3) 0.03373(9) 0.0684(16) Uani 1 1 d . A .
H16A H 0.3591 0.7920 0.0366 0.082 Uiso 1 1 calc R . .
C17 C 0.541(2) 0.7760(19) 0.0672(7) 0.122(18) Uani 0.37(4) 1 d P A 1
H17A H 0.5756 0.7984 0.0581 0.182 Uiso 0.37(4) 1 calc PR A 1
H17B H 0.5477 0.7496 0.0764 0.182 Uiso 0.37(4) 1 calc PR A 1
H17C H 0.5350 0.8033 0.0761 0.182 Uiso 0.37(4) 1 calc PR A 1
C17' C 0.476(2) 0.7328(15) 0.0769(3) 0.18(2) Uani 0.63(4) 1 d P A 2
H17D H 0.4958 0.7141 0.0840 0.273 Uiso 0.63(4) 1 calc PR A 2
H17E H 0.4334 0.7063 0.0773 0.273 Uiso 0.63(4) 1 calc PR A 2
H17F H 0.4860 0.7696 0.0843 0.273 Uiso 0.63(4) 1 calc PR A 2
C20 C 0.3629(2) 0.8396(2) -0.00741(8) 0.0502(12) Uani 1 1 d . B .
H20A H 0.3518 0.8655 -0.0138 0.060 Uiso 1 1 calc R . .
C21 C 0.2750(12) 0.7705(11) -0.0236(5) 0.042(3) Uani 0.439(16) 1 d PG B 1
C22 C 0.2409(13) 0.7975(9) -0.0266(4) 0.058(3) Uani 0.439(16) 1 d PG B 1
H22A H 0.2506 0.8328 -0.0192 0.070 Uiso 0.439(16) 1 calc PR B 1
C23 C 0.1923(11) 0.7721(9) -0.0404(4) 0.066(3) Uani 0.439(16) 1 d PGD B 1
H23A H 0.1692 0.7904 -0.0424 0.080 Uiso 0.439(16) 1 calc PR B 1
C24 C 0.1778(10) 0.7199(9) -0.0513(4) 0.071(3) Uani 0.439(16) 1 d PGD B 1
C25 C 0.2120(13) 0.6929(12) -0.0483(5) 0.065(3) Uani 0.439(16) 1 d PGD B 1
H25A H 0.2023 0.6576 -0.0557 0.078 Uiso 0.439(16) 1 calc PR B 1
C26 C 0.2606(13) 0.7182(13) -0.0345(6) 0.049(3) Uani 0.439(16) 1 d PG B 1
H26A H 0.2837 0.7000 -0.0325 0.059 Uiso 0.439(16) 1 calc PR B 1
O2 O 0.1334(7) 0.6981(7) -0.0665(3) 0.075(3) Uani 0.439(16) 1 d PDU B 1
C27 C 0.098(4) 0.728(4) -0.0673(14) 0.120(9) Uani 0.439(16) 1 d PD B 1
H27A H 0.0713 0.7128 -0.0794 0.180 Uiso 0.439(16) 1 calc PR B 1
H27B H 0.1249 0.7704 -0.0690 0.180 Uiso 0.439(16) 1 calc PR B 1
H27C H 0.0760 0.7204 -0.0541 0.180 Uiso 0.439(16) 1 calc PR B 1
C21' C 0.2744(8) 0.7569(8) -0.0248(4) 0.042(3) Uani 0.561(16) 1 d PG B 2
C22' C 0.2455(9) 0.7894(7) -0.0222(3) 0.058(3) Uani 0.561(16) 1 d PG B 2
H22B H 0.2607 0.8216 -0.0126 0.070 Uiso 0.561(16) 1 calc PR B 2
C23' C 0.1942(8) 0.7741(7) -0.0339(3) 0.066(3) Uani 0.561(16) 1 d PG B 2
H23B H 0.1746 0.7961 -0.0321 0.080 Uiso 0.561(16) 1 calc PR B 2
C24' C 0.1717(7) 0.7264(8) -0.0481(3) 0.071(3) Uani 0.561(16) 1 d PGD B 2
C25' C 0.2006(10) 0.6940(9) -0.0506(4) 0.065(3) Uani 0.561(16) 1 d PG B 2
H25B H 0.1855 0.6617 -0.0602 0.078 Uiso 0.561(16) 1 calc PR B 2
C26' C 0.2520(10) 0.7092(10) -0.0390(4) 0.049(3) Uani 0.561(16) 1 d PG B 2
H26B H 0.2715 0.6873 -0.0407 0.059 Uiso 0.561(16) 1 calc PR B 2
O2' O 0.1175(5) 0.7020(5) -0.0583(2) 0.075(3) Uani 0.561(16) 1 d PDU B 2
C27' C 0.094(3) 0.740(3) -0.0645(11) 0.120(9) Uani 0.561(16) 1 d PD B 2
H27D H 0.0537 0.7159 -0.0701 0.180 Uiso 0.561(16) 1 calc PR B 2
H27E H 0.1188 0.7679 -0.0754 0.180 Uiso 0.561(16) 1 calc PR B 2
H27F H 0.0926 0.7620 -0.0520 0.180 Uiso 0.561(16) 1 calc PR B 2
C31 C 0.3404(2) 0.9364(3) 0.02813(8) 0.0532(12) Uani 1 1 d . . .
C32 C 0.3396(3) 0.9860(3) 0.02133(11) 0.0727(17) Uani 1 1 d . . .
H32A H 0.3746 1.0232 0.0210 0.087 Uiso 1 1 calc R . .
C33 C 0.2838(4) 0.9798(4) 0.01468(12) 0.089(2) Uani 1 1 d . . .
H33A H 0.2820 1.0130 0.0096 0.107 Uiso 1 1 calc R . .
C34 C 0.2332(3) 0.9252(4) 0.01574(12) 0.079(2) Uani 1 1 d . . .
C35 C 0.2344(3) 0.8773(4) 0.02292(12) 0.0788(19) Uani 1 1 d . . .
H35A H 0.1991 0.8404 0.0239 0.095 Uiso 1 1 calc R . .
C36 C 0.2880(2) 0.8822(3) 0.02893(9) 0.0640(15) Uani 1 1 d . . .
H36A H 0.2889 0.8483 0.0336 0.077 Uiso 1 1 calc R . .
C37 C 0.1280(5) 0.8692(7) 0.0076(2) 0.182(6) Uani 1 1 d . . .
H37A H 0.0961 0.8750 0.0024 0.273 Uiso 1 1 calc R . .
H37B H 0.1182 0.8519 0.0219 0.273 Uiso 1 1 calc R . .
H37C H 0.1331 0.8426 -0.0020 0.273 Uiso 1 1 calc R . .
C40 C 0.4057(2) 0.9235(2) 0.05161(9) 0.0526(13) Uani 1 1 d . C .
H40A H 0.4413 0.9227 0.0527 0.063 Uiso 1 1 calc R . .
C41 C 0.3863(10) 0.8815(7) 0.0880(3) 0.058(2) Uani 0.612(15) 1 d PG C 1
C42 C 0.4250(11) 0.8592(8) 0.0875(3) 0.088(5) Uani 0.612(15) 1 d PG C 1
H42A H 0.4461 0.8621 0.0748 0.106 Uiso 0.612(15) 1 calc PR C 1
C43 C 0.4326(11) 0.8327(9) 0.1057(4) 0.109(6) Uani 0.612(15) 1 d PG C 1
H43A H 0.4588 0.8176 0.1054 0.131 Uiso 0.612(15) 1 calc PR C 1
C44 C 0.4015(12) 0.8284(9) 0.1245(3) 0.100(3) Uani 0.612(15) 1 d PG C 1
C45 C 0.3627(9) 0.8507(8) 0.1250(3) 0.068(4) Uani 0.612(15) 1 d PG C 1
H45A H 0.3416 0.8478 0.1377 0.082 Uiso 0.612(15) 1 calc PR C 1
C46 C 0.3551(8) 0.8773(7) 0.1068(3) 0.056(3) Uani 0.612(15) 1 d PG C 1
H46A H 0.3289 0.8924 0.1071 0.067 Uiso 0.612(15) 1 calc PR C 1
C47 C 0.4576(15) 0.7953(15) 0.1449(3) 0.153(13) Uani 0.612(15) 1 d P C 1
H47A H 0.4569 0.7755 0.1583 0.229 Uiso 0.612(15) 1 calc PR C 1
H47B H 0.4882 0.8369 0.1457 0.229 Uiso 0.612(15) 1 calc PR C 1
H47C H 0.4661 0.7765 0.1330 0.229 Uiso 0.612(15) 1 calc PR C 1
O4 O 0.3937(6) 0.7904(6) 0.14120(16) 0.083(2) Uani 0.612(15) 1 d PU C 1
C41' C 0.3827(17) 0.8870(12) 0.0878(5) 0.058(2) Uani 0.388(15) 1 d PG C 2
C42' C 0.4341(17) 0.8829(12) 0.0887(6) 0.088(5) Uani 0.388(15) 1 d PG C 2
H42B H 0.4624 0.8993 0.0776 0.106 Uiso 0.388(15) 1 calc PR C 2
C43' C 0.4435(16) 0.8547(15) 0.1060(7) 0.109(6) Uani 0.388(15) 1 d PG C 2
H43B H 0.4782 0.8519 0.1066 0.131 Uiso 0.388(15) 1 calc PR C 2
C44' C 0.4016(19) 0.8305(15) 0.1224(6) 0.100(3) Uani 0.388(15) 1 d PG C 2
C45' C 0.3502(16) 0.8346(13) 0.1215(5) 0.068(4) Uani 0.388(15) 1 d PG C 2
H45B H 0.3219 0.8183 0.1325 0.082 Uiso 0.388(15) 1 calc PR C 2
C46' C 0.3408(13) 0.8629(13) 0.1042(6) 0.056(3) Uani 0.388(15) 1 d PG C 2
H46B H 0.3061 0.8657 0.1035 0.067 Uiso 0.388(15) 1 calc PR C 2
O4' O 0.4211(9) 0.8195(9) 0.1427(3) 0.083(2) Uani 0.388(15) 1 d PU C 2
C47' C 0.426(3) 0.758(2) 0.1389(5) 0.153(13) Uani 0.388(15) 1 d P C 2
H47D H 0.4299 0.7426 0.1527 0.229 Uiso 0.388(15) 1 calc PR C 2
H47E H 0.4608 0.7675 0.1302 0.229 Uiso 0.388(15) 1 calc PR C 2
H47F H 0.3907 0.7278 0.1316 0.229 Uiso 0.388(15) 1 calc PR C 2
C50 C 0.6142(3) 0.9801(3) 0.04152(12) 0.078(2) Uani 1 1 d . . .
H50A H 0.6549 1.0105 0.0385 0.118 Uiso 1 1 calc R . .
H50B H 0.6093 0.9412 0.0386 0.118 Uiso 1 1 calc R . .
H50C H 0.6053 0.9825 0.0565 0.118 Uiso 1 1 calc R . .
C51 C 0.5072(2) 1.0680(2) 0.03539(8) 0.0522(12) Uani 1 1 d . . .
H51A H 0.5203 1.1101 0.0350 0.078 Uiso 1 1 calc R . .
H51B H 0.5400 1.0626 0.0398 0.078 Uiso 1 1 calc R . .
H51C H 0.4747 1.0484 0.0456 0.078 Uiso 1 1 calc R . .
C53 C 0.5725(2) 0.9897(2) 0.02742(8) 0.0490(12) Uani 1 1 d . . .
Cl1 Cl 0.26704(8) 0.93370(8) 0.0833 0.0596(5) Uani 1 2 d S . .
Cl2 Cl 0.3333 0.6667 -0.00212(4) 0.0593(6) Uani 1 3 d S . .
Cl3 Cl 0.6667 0.3333 0.0833 0.260(12) Uiso 0.50 6 d SP . .
Cl4 Cl 0.5644(17) 0.0033(17) 0.0935(6) 0.135(11) Uiso 0.08 1 d P D 3
O1S O 0.6217(5) 0.1469(5) 0.06883(16) 0.141(3) Uiso 0.791(9) 1 d PD E 1
C1S C 0.6261(11) 0.0988(9) 0.0771(4) 0.216(9) Uiso 0.791(9) 1 d PD . 1
O1SB O 0.677(2) 0.1610(18) 0.0771(6) 0.141(3) Uiso 0.209(9) 1 d PD . 2
C1SB C 0.6667 0.2072(16) 0.0833 0.216(9) Uiso 0.418(17) 2 d SPD . 2
O2S O 0.6256(5) 0.8749(5) 0.10127(16) 0.178(3) Uiso 0.50 1 d PD . 1
C2S C 0.6809(10) 0.8848(17) 0.0936(5) 0.230(16) Uiso 0.50 1 d PD . 1
O2SB O 0.6256(5) 0.8749(5) 0.10127(16) 0.178(3) Uiso 0.50 1 d PD F 2
C2SB C 0.6174(15) 0.9178(12) 0.0905(5) 0.206(13) Uiso 0.50 1 d PD F 2

loop_
_atom_site_aniso_label
_atom_site_aniso_U_11
_atom_site_aniso_U_22
_atom_site_aniso_U_33
_atom_site_aniso_U_23
_atom_site_aniso_U_13
_atom_site_aniso_U_12
Ru1 0.0376(2) 0.0315(2) 0.0441(3) 0.00114(14) 0.00060(15) 0.01710(17)
N1 0.041(2) 0.0322(19) 0.046(2) -0.0013(16) -0.0027(17) 0.0146(17)
N2 0.050(2) 0.043(2) 0.061(3) -0.0029(19) -0.008(2) 0.018(2)
N3 0.043(2) 0.044(2) 0.047(2) 0.0074(18) 0.0036(17) 0.0213(18)
N4 0.059(3) 0.057(3) 0.051(3) 0.000(2) 0.000(2) 0.031(2)
O1 0.168(5) 0.105(4) 0.119(4) -0.001(3) -0.046(4) 0.094(4)
O3 0.100(4) 0.168(5) 0.132(5) -0.029(4) -0.026(3) 0.097(4)
O5 0.0473(19) 0.0379(17) 0.0464(18) 0.0045(13) -0.0037(14) 0.0222(15)
O6 0.0430(17) 0.0376(16) 0.0488(18) 0.0040(14) -0.0033(14) 0.0204(14)
O7 0.0470(18) 0.0291(15) 0.0482(18) 0.0007(13) 0.0055(14) 0.0185(14)
C11 0.055(3) 0.030(2) 0.054(3) -0.006(2) -0.004(2) 0.019(2)
C12 0.077(4) 0.056(3) 0.073(4) 0.002(3) 0.001(3) 0.042(3)
C13 0.106(5) 0.076(4) 0.093(5) -0.015(4) -0.023(4) 0.070(4)
C14 0.119(6) 0.060(4) 0.084(5) -0.008(3) -0.037(4) 0.059(4)
C15 0.115(6) 0.069(4) 0.070(4) 0.023(3) -0.003(4) 0.039(4)
C16 0.079(4) 0.057(3) 0.062(4) 0.012(3) 0.008(3) 0.029(3)
C17 0.17(4) 0.12(3) 0.13(3) -0.06(2) -0.09(3) 0.11(3)
C17' 0.39(6) 0.18(3) 0.067(10) -0.022(12) -0.064(18) 0.21(4)
C20 0.050(3) 0.044(3) 0.050(3) -0.002(2) 0.001(2) 0.018(2)
C21 0.051(3) 0.018(9) 0.059(4) 0.000(5) -0.006(2) 0.020(5)
C22 0.077(5) 0.052(5) 0.061(8) 0.006(6) -0.026(5) 0.043(4)
C23 0.072(4) 0.078(5) 0.051(11) -0.014(6) -0.033(6) 0.039(4)
C24 0.058(5) 0.059(5) 0.080(7) 0.009(4) -0.024(5) 0.017(3)
C25 0.056(8) 0.055(4) 0.071(6) 0.007(4) -0.030(4) 0.018(5)
C26 0.054(7) 0.038(7) 0.040(11) -0.012(4) -0.018(4) 0.011(7)
O2 0.065(5) 0.075(3) 0.084(6) -0.008(4) -0.027(4) 0.033(3)
C27 0.095(11) 0.07(2) 0.188(18) 0.013(17) -0.079(11) 0.033(9)
C21' 0.051(3) 0.018(9) 0.059(4) 0.000(5) -0.006(2) 0.020(5)
C22' 0.077(5) 0.052(5) 0.061(8) 0.006(6) -0.026(5) 0.043(4)
C23' 0.072(4) 0.078(5) 0.051(11) -0.014(6) -0.033(6) 0.039(4)
C24' 0.058(5) 0.059(5) 0.080(7) 0.009(4) -0.024(5) 0.017(3)
C25' 0.056(8) 0.055(4) 0.071(6) 0.007(4) -0.030(4) 0.018(5)
C26' 0.054(7) 0.038(7) 0.040(11) -0.012(4) -0.018(4) 0.011(7)
O2' 0.065(5) 0.075(3) 0.084(6) -0.008(4) -0.027(4) 0.033(3)
C27' 0.095(11) 0.07(2) 0.188(18) 0.013(17) -0.079(11) 0.033(9)
C31 0.054(3) 0.065(3) 0.049(3) -0.002(2) 0.004(2) 0.036(3)
C32 0.059(4) 0.079(4) 0.091(5) 0.000(3) 0.001(3) 0.044(3)
C33 0.109(6) 0.110(6) 0.088(5) 0.009(4) 0.006(4) 0.086(6)
C34 0.058(4) 0.103(6) 0.085(5) -0.025(4) -0.013(3) 0.047(4)
C35 0.055(4) 0.092(5) 0.088(5) -0.024(4) -0.006(3) 0.035(4)
C36 0.047(3) 0.077(4) 0.064(4) -0.011(3) 0.001(3) 0.028(3)
C37 0.090(7) 0.257(17) 0.219(14) -0.093(13) -0.076(9) 0.101(10)
C40 0.053(3) 0.037(3) 0.058(3) -0.004(2) 0.009(2) 0.015(2)
C41 0.075(4) 0.068(5) 0.055(3) -0.006(3) -0.010(3) 0.054(4)
C42 0.135(11) 0.124(16) 0.053(5) 0.006(10) 0.019(6) 0.100(13)
C43 0.176(13) 0.175(19) 0.063(5) 0.035(11) 0.023(7) 0.153(15)
C44 0.160(8) 0.152(8) 0.050(5) 0.019(5) 0.005(5) 0.125(7)
C45 0.090(10) 0.070(11) 0.058(7) -0.011(7) -0.008(7) 0.050(9)
C46 0.052(9) 0.054(9) 0.056(6) -0.013(6) -0.011(6) 0.024(8)
C47 0.27(4) 0.27(4) 0.054(11) 0.008(12) -0.007(11) 0.23(4)
O4 0.097(6) 0.098(6) 0.068(3) 0.014(4) -0.001(4) 0.059(5)
C41' 0.075(4) 0.068(5) 0.055(3) -0.006(3) -0.010(3) 0.054(4)
C42' 0.135(11) 0.124(16) 0.053(5) 0.006(10) 0.019(6) 0.100(13)
C43' 0.176(13) 0.175(19) 0.063(5) 0.035(11) 0.023(7) 0.153(15)
C44' 0.160(8) 0.152(8) 0.050(5) 0.019(5) 0.005(5) 0.125(7)
C45' 0.090(10) 0.070(11) 0.058(7) -0.011(7) -0.008(7) 0.050(9)
C46' 0.052(9) 0.054(9) 0.056(6) -0.013(6) -0.011(6) 0.024(8)
O4' 0.097(6) 0.098(6) 0.068(3) 0.014(4) -0.001(4) 0.059(5)
C47' 0.27(4) 0.27(4) 0.054(11) 0.008(12) -0.007(11) 0.23(4)
C50 0.055(4) 0.082(4) 0.092(5) 0.027(4) -0.011(3) 0.030(3)
C51 0.062(3) 0.039(3) 0.052(3) -0.005(2) 0.002(2) 0.023(2)
C53 0.045(3) 0.051(3) 0.054(3) -0.002(2) -0.006(2) 0.026(2)
Cl1 0.0657(9) 0.0657(9) 0.0610(11) -0.0024(4) 0.0024(4) 0.0430(10)
Cl2 0.0407(7) 0.0407(7) 0.0963(18) 0.000 0.000 0.0204(3)

loop_
_atom_type_symbol
_atom_type_description
_atom_type_scat_dispersion_real
_atom_type_scat_dispersion_imag
_atom_type_scat_source
C C 0.0033 0.0016 'International Tables Vol C Tables 4.2.6.8 and 6.1.1.4'
H H 0.0000 0.0000 'International Tables Vol C Tables 4.2.6.8 and 6.1.1.4'
N N 0.0061 0.0033 'International Tables Vol C Tables 4.2.6.8 and 6.1.1.4'
O O 0.0106 0.0060 'International Tables Vol C Tables 4.2.6.8 and 6.1.1.4'
Ru Ru -1.2594 0.8363 'International Tables Vol C Tables 4.2.6.8 and 6.1.1.4'
Cl Cl 0.1484 0.1585 'International Tables Vol C Tables 4.2.6.8 and 6.1.1.4'

loop_
_geom_angle_atom_site_label_1
_geom_angle_atom_site_label_2
_geom_angle_atom_site_label_3
_geom_angle
_geom_angle_site_symmetry_1
_geom_angle_site_symmetry_3
_geom_angle_publ_flag
O7 Ru1 O7 103.62(11) 19_675 . ?
O7 Ru1 N1 85.52(13) 19_675 . ?
O7 Ru1 N1 170.33(14) . . ?
O7 Ru1 N3 170.28(13) 19_675 . ?
O7 Ru1 N3 85.41(14) . . ?
N1 Ru1 N3 85.69(15) . . ?
O7 Ru1 O6 91.86(13) 19_675 . ?
O7 Ru1 O6 84.32(13) . . ?
N1 Ru1 O6 92.32(14) . . ?
N3 Ru1 O6 92.61(14) . . ?
O7 Ru1 O5 83.74(14) 19_675 . ?
O7 Ru1 O5 91.86(13) . . ?
N1 Ru1 O5 92.30(13) . . ?
N3 Ru1 O5 92.50(14) . . ?
O6 Ru1 O5 173.36(13) . . ?
O7 Ru1 Ru1 51.82(8) 19_675 19_675 ?
O7 Ru1 Ru1 51.80(9) . 19_675 ?
N1 Ru1 Ru1 137.23(11) . 19_675 ?
N3 Ru1 Ru1 137.08(11) . 19_675 ?
O6 Ru1 Ru1 86.92(9) . 19_675 ?
O5 Ru1 Ru1 86.45(9) . 19_675 ?
C20 N1 C11 120.9(4) . . ?
C20 N1 Ru1 118.9(3) . . ?
C11 N1 Ru1 119.7(3) . . ?
C20 N2 C21 112.5(10) . . ?
C40 N3 C31 121.2(4) . . ?
C40 N3 Ru1 117.7(3) . . ?
C31 N3 Ru1 120.0(3) . . ?
C40 N4 C41' 126.4(17) . . ?
C40 N4 C41 121.2(10) . . ?
C17 O1 C14 121.8(17) . . ?
C34 O3 C37 116.6(8) . . ?
C53 O5 Ru1 120.2(3) . . ?
C53 O6 Ru1 119.7(3) 19_675 . ?
C51 O7 Ru1 122.7(3) . 19_675 ?
C51 O7 Ru1 122.2(3) . . ?
Ru1 O7 Ru1 76.38(11) 19_675 . ?
C12 C11 C16 119.1(5) . . ?
C12 C11 N1 119.7(5) . . ?
C16 C11 N1 121.0(5) . . ?
C11 C12 C13 120.6(6) . . ?
C14 C13 C12 119.4(7) . . ?
C15 C14 C13 120.7(6) . . ?
C15 C14 O1 122.5(8) . . ?
C13 C14 O1 116.8(8) . . ?
C14 C15 C16 119.5(7) . . ?
C11 C16 C15 120.6(7) . . ?
N2 C20 N1 127.7(5) . . ?
C22 C21 C26 120.0 . . ?
C22 C21 N2 136.9(14) . . ?
C26 C21 N2 103.1(14) . . ?
C21 C22 C23 120.0 . . ?
C22 C23 C24 120.0 . . ?
O2 C24 C25 119.9(4) . . ?
O2 C24 C23 119.7(4) . . ?
C25 C24 C23 120.0 . . ?
C26 C25 C24 120.0 . . ?
C25 C26 C21 120.0 . . ?
C24 O2 C27 115(4) . . ?
C22' C21' C26' 120.0 . . ?
C22' C21' N2 109.7(11) . . ?
C26' C21' N2 130.3(11) . . ?
C23' C22' C21' 120.0 . . ?
C24' C23' C22' 120.0 . . ?
O2' C24' C23' 125.4(8) . . ?
O2' C24' C25' 114.0(8) . . ?
C23' C24' C25' 120.0 . . ?
C26' C25' C24' 120.0 . . ?
C25' C26' C21' 120.0 . . ?
C24' O2' C27' 120(3) . . ?
C32 C31 C36 119.9(6) . . ?
C32 C31 N3 119.5(5) . . ?
C36 C31 N3 120.4(5) . . ?
C31 C32 C33 118.3(7) . . ?
C34 C33 C32 119.6(7) . . ?
C35 C34 C33 121.4(6) . . ?
C35 C34 O3 125.5(7) . . ?
C33 C34 O3 113.1(8) . . ?
C34 C35 C36 119.7(7) . . ?
C35 C36 C31 121.0(7) . . ?
N3 C40 N4 129.1(5) . . ?
C42 C41 C46 120.0 . . ?
C42 C41 N4 124.6(13) . . ?
C46 C41 N4 115.3(14) . . ?
C41 C42 C43 120.0 . . ?
C44 C43 C42 120.0 . . ?
O4 C44 C43 124.0(17) . . ?
O4 C44 C45 113.9(17) . . ?
C43 C44 C45 120.0 . . ?
C44 C45 C46 120.0 . . ?
C45 C46 C41 120.0 . . ?
C44 O4 C47 106.0(18) . . ?
N4 C41' C42' 117(3) . . ?
N4 C41' C46' 122(3) . . ?
C42' C41' C46' 120.0 . . ?
C41' C42' C43' 120.0 . . ?
C44' C43' C42' 120.0 . . ?
C43' C44' C45' 120.0 . . ?
C43' C44' O4' 117(3) . . ?
C45' C44' O4' 120(3) . . ?
C46' C45' C44' 120.0 . . ?
C45' C46' C41' 120.0 . . ?
C44' O4' C47' 106(2) . . ?
O5 C53 O6 126.4(4) . 19_675 ?
O5 C53 C50 116.9(5) . . ?
O6 C53 C50 116.8(5) 19_675 . ?

loop_
_geom_bond_atom_site_label_1
_geom_bond_atom_site_label_2
_geom_bond_distance
_geom_bond_site_symmetry_2
_geom_bond_publ_flag
Ru1 O7 2.022(3) 19_675 ?
Ru1 O7 2.023(3) . ?
Ru1 N1 2.065(4) . ?
Ru1 N3 2.080(4) . ?
Ru1 O6 2.083(3) . ?
Ru1 O5 2.086(3) . ?
Ru1 Ru1 2.5009(7) 19_675 ?
N1 C20 1.323(6) . ?
N1 C11 1.436(6) . ?
N2 C20 1.321(7) . ?
N2 C21 1.457(15) . ?
N2 C21' 1.458(11) . ?
N3 C40 1.307(7) . ?
N3 C31 1.428(6) . ?
N4 C40 1.330(7) . ?
N4 C41' 1.35(3) . ?
N4 C41 1.483(17) . ?
O1 C17 1.29(3) . ?
O1 C14 1.397(8) . ?
O1 C17' 1.40(3) . ?
O3 C34 1.396(8) . ?
O3 C37 1.448(15) . ?
O5 C53 1.263(6) . ?
O6 C53 1.269(6) 19_675 ?
O7 C51 1.427(6) . ?
O7 Ru1 2.022(3) 19_675 ?
C11 C12 1.372(8) . ?
C11 C16 1.377(8) . ?
C12 C13 1.377(8) . ?
C13 C14 1.374(11) . ?
C14 C15 1.361(11) . ?
C15 C16 1.378(9) . ?
C21 C22 1.3900 . ?
C21 C26 1.3900 . ?
C22 C23 1.3900 . ?
C23 C24 1.3900 . ?
C24 O2 1.376(7) . ?
C24 C25 1.3900 . ?
C25 C26 1.3900 . ?
O2 C27 1.458(8) . ?
C21' C22' 1.3900 . ?
C21' C26' 1.3900 . ?
C22' C23' 1.3900 . ?
C23' C24' 1.3900 . ?
C24' O2' 1.377(7) . ?
C24' C25' 1.3900 . ?
C25' C26' 1.3900 . ?
O2' C27' 1.457(8) . ?
C31 C32 1.366(8) . ?
C31 C36 1.385(8) . ?
C32 C33 1.435(10) . ?
C33 C34 1.372(11) . ?
C34 C35 1.338(11) . ?
C35 C36 1.384(9) . ?
C41 C42 1.3900 . ?
C41 C46 1.3900 . ?
C42 C43 1.3900 . ?
C43 C44 1.3900 . ?
C44 O4 1.377(19) . ?
C44 C45 1.3900 . ?
C45 C46 1.3900 . ?
C47 O4 1.62(3) . ?
C41' C42' 1.3900 . ?
C41' C46' 1.3900 . ?
C42' C43' 1.3900 . ?
C43' C44' 1.3900 . ?
C44' C45' 1.3900 . ?
C44' O4' 1.44(3) . ?
C45' C46' 1.3900 . ?
O4' C47' 1.69(5) . ?
C50 C53 1.508(7) . ?
C53 O6 1.269(6) 19_675 ?
O1S C1S 1.406(8) . ?
O1SB C1SB 1.409(8) . ?
O2S C2S 1.410(8) . ?
